data_7718758
loop_
_publ_author_name
'Ito, Shunichiro'
'Tanaka, Kazuo'
'Chujo, Yoshiki'

_publ_section_title
;
 Impact of ether coordination on the solid-state luminescence of a lithium
 &#x3b2;-diketiminate complex.
;
_journal_issue 23
_journal_name_full 'Dalton transactions (Cambridge, England : 2003)'
_journal_page_first 9219
_journal_page_last 9225
_journal_paper_doi 10.1039/d5dt00954e
_journal_volume 54
_journal_year 2025
_chemical_formula_moiety 'C43 H53 Li N2 O'
_chemical_formula_sum 'C43 H53 Li N2 O'
_chemical_formula_weight 620.81
_space_group_crystal_system triclinic
_space_group_IT_number 2
_space_group_name_Hall '-P 1'
_space_group_name_H-M_alt 'P -1'
_atom_sites_solution_hydrogens geom
_atom_sites_solution_primary dual
_audit_creation_date 2025-02-14
_audit_creation_method
;
Olex2 1.5
(compiled 2024.01.12 svn.r2f8d729c for OlexSys, GUI svn.r6928)
;
_audit_update_record
;
2025-04-03 deposited with the CCDC.	2025-05-14 downloaded from the CCDC.
;
_cell_angle_alpha 84.102(18)
_cell_angle_beta 82.022(13)
_cell_angle_gamma 81.110(15)
_cell_formula_units_Z 2
_cell_length_a 8.625(3)
_cell_length_b 12.085(5)
_cell_length_c 18.367(7)
_cell_measurement_reflns_used 5595
_cell_measurement_temperature 150
_cell_measurement_theta_max 27.5
_cell_measurement_theta_min 3.1
_cell_volume 1866.7(12)
_computing_cell_refinement
;
CrystalClear-SM Expert 2.1 b46 (Rigaku, 2016)
;
_computing_data_collection
;
CrystalClear-SM Expert 2.1 b46 (Rigaku, 2016)
;
_computing_data_reduction
;
CrystalClear-SM Expert 2.1 b46 (Rigaku, 2016)
;
_computing_molecular_graphics 'Olex2 1.5 (Dolomanov et al., 2009)'
_computing_publication_material 'Olex2 1.5 (Dolomanov et al., 2009)'
_computing_structure_refinement 'SHELXL 2019/3 (Sheldrick, 2015)'
_computing_structure_solution 'SHELXT 2018/2 (Sheldrick, 2018)'
_diffrn_ambient_temperature 150
_diffrn_detector_area_resol_mean 28.5714
_diffrn_measured_fraction_theta_full 0.960
_diffrn_measured_fraction_theta_max 0.939
_diffrn_measurement_details
;
scan:
	Number of images: 360
	           Slice: -110.0000 - 70.0000
	     Image width: 0.5000
	        Exp time: 8.0000
	   Rotation axis: Omega
	           Omega: 0.0000
	             Chi: 45.0000
	             Phi: 0.0000
	             XTD: 45.0039
	          2theta: -20.0252
scan:
	Number of images: 360
	           Slice: -110.0000 - 70.0000
	     Image width: 0.5000
	        Exp time: 8.0000
	   Rotation axis: Omega
	           Omega: 0.0000
	             Chi: 45.0000
	             Phi: 90.0000
	             XTD: 45.0039
	          2theta: -20.0252
;
_diffrn_measurement_device
;
AFC10: Fixed Chi 2 circle
;
_diffrn_measurement_device_type
;
Rigaku Saturn724+ (4x4 bin mode)
;
_diffrn_measurement_method 'profile data from \w-scans'
_diffrn_measurement_specimen_support Loop
_diffrn_radiation_type MoK\a
_diffrn_radiation_wavelength 0.71075
_diffrn_reflns_av_R_equivalents 0.0383
_diffrn_reflns_av_unetI/netI 0.0861
_diffrn_reflns_Laue_measured_fraction_full 0.960
_diffrn_reflns_Laue_measured_fraction_max 0.939
_diffrn_reflns_limit_h_max 11
_diffrn_reflns_limit_h_min -11
_diffrn_reflns_limit_k_max 15
_diffrn_reflns_limit_k_min -11
_diffrn_reflns_limit_l_max 23
_diffrn_reflns_limit_l_min -20
_diffrn_reflns_number 14433
_diffrn_reflns_point_group_measured_fraction_full 0.960
_diffrn_reflns_point_group_measured_fraction_max 0.939
_diffrn_reflns_theta_full 25.242
_diffrn_reflns_theta_max 27.517
_diffrn_reflns_theta_min 3.083
_diffrn_source_current 24.0
_diffrn_source_power 1.2
_diffrn_source_voltage 50.0
_exptl_absorpt_coefficient_mu 0.064
_exptl_absorpt_correction_T_max 1.000
_exptl_absorpt_correction_T_min 0.702
_exptl_absorpt_correction_type multi-scan
_exptl_absorpt_process_details '(REQAB; Rigaku, 1998)'
_exptl_crystal_colour Yellow
_exptl_crystal_density_diffrn 1.105
_exptl_crystal_description Block
_exptl_crystal_F_000 672
_exptl_crystal_preparation Loop
_exptl_crystal_size_max 0.25
_exptl_crystal_size_mid 0.18
_exptl_crystal_size_min 0.16
_refine_diff_density_max 0.240
_refine_diff_density_min -0.227
_refine_diff_density_rms 0.049
_refine_ls_extinction_method none
_refine_ls_goodness_of_fit_ref 0.932
_refine_ls_hydrogen_treatment constr
_refine_ls_matrix_type full
_refine_ls_number_parameters 432
_refine_ls_number_reflns 8063
_refine_ls_number_restraints 0
_refine_ls_restrained_S_all 0.932
_refine_ls_R_factor_all 0.0813
_refine_ls_R_factor_gt 0.0539
_refine_ls_shift/su_max 0.000
_refine_ls_shift/su_mean 0.000
_refine_ls_structure_factor_coef Fsqd
_refine_ls_weighting_details 'w=1/[\s^2^(Fo^2^)+(0.0593P)^2^] where P=(Fo^2^+2Fc^2^)/3'
_refine_ls_weighting_scheme calc
_refine_ls_wR_factor_gt 0.1222
_refine_ls_wR_factor_ref 0.1394
_reflns_Friedel_coverage 0.000
_reflns_number_gt 4489
_reflns_number_total 8063
_reflns_threshold_expression 'I > 2\s(I)'
_cod_data_source_file d5dt00954e2.cif
_cod_data_source_block 20250214_llithf_1
_cod_depositor_comments
;
The following automatic conversions were performed:

data item '_exptl_absorpt_correction_type' value 'Multi-scan' was
changed to 'multi-scan' in accordance with the
/home/data/users/saulius/crontab/automatic-downloads/rss-feeds/RSC/lib/dictionaries/cif_core.dic
dictionary named 'cif_core.dic' version 2.4.2 last updated on
2011-04-26.

Automatic conversion script
Id: cif_fix_values 8170 2020-07-09 18:12:32Z antanas 

 Adding full bibliography for 7718756--7718759.cif.
;
_cod_original_cell_volume 1866.6(12)
_cod_database_code 7718758
_shelx_shelxl_version_number 2019/3
_shelx_space_group_comment
;
The symmetry employed for this shelxl refinement is uniquely defined
by the following loop, which should always be used as a source of
symmetry information in preference to the above space-group names.
They are only intended as comments.
;
_shelx_estimated_absorpt_t_max 0.990
_shelx_estimated_absorpt_t_min 0.984
_olex2_refinement_description
;
1. Fixed Uiso
 At 1.2 times of:
  All C(H) groups, All C(H,H) groups
 At 1.5 times of:
  All C(H,H,H) groups
2.a Ternary CH refined with riding coordinates:
 C34(H34), C22(H22), C37(H37), C25(H25)
2.b Secondary CH2 refined with riding coordinates:
 C43(H43A,H43B), C40(H40A,H40B), C42(H42A,H42B), C41(H41A,H41B)
2.c Aromatic/amide H refined with riding coordinates:
 C2(H2), C30(H30), C5(H5), C15(H15), C11(H11), C9(H9), C31(H31), C14(H14),
 C18(H18), C32(H32), C6(H6), C13(H13), C20(H20), C19(H19), C8(H8), C7(H7),
 C12(H12)
2.d Idealised Me refined as rotating group:
 C35(H35A,H35B,H35C), C23(H23A,H23B,H23C), C39(H39A,H39B,H39C), C38(H38A,H38B,
 H38C), C36(H36A,H36B,H36C), C24(H24A,H24B,H24C), C26(H26A,H26B,H26C), C27(H27A,
 H27B,H27C)
;
_olex2_submission_special_instructions 'No special instructions were received'

loop_
_space_group_symop_operation_xyz
'x, y, z'
'-x, -y, -z'

loop_
_atom_site_label
_atom_site_type_symbol
_atom_site_fract_x
_atom_site_fract_y
_atom_site_fract_z
_atom_site_U_iso_or_equiv
_atom_site_adp_type
_atom_site_occupancy
_atom_site_site_symmetry_order
_atom_site_calc_flag
_atom_site_refinement_flags_posn
_atom_site_refinement_flags_adp
_atom_site_refinement_flags_occupancy
_atom_site_disorder_assembly
_atom_site_disorder_group
O1 O 0.35439(15) 0.62658(10) 0.17694(7) 0.0419(3) Uani 1 1 d . . . . .
N2 N 0.63029(15) 0.75598(10) 0.23816(7) 0.0240(3) Uani 1 1 d . . . . .
N1 N 0.68880(15) 0.51326(10) 0.25978(7) 0.0246(3) Uani 1 1 d . . . . .
C28 C 0.53596(19) 0.85818(12) 0.21600(9) 0.0246(4) Uani 1 1 d . . . . .
C4 C 0.89590(19) 0.44085(13) 0.33976(9) 0.0253(4) Uani 1 1 d . . . . .
C10 C 0.76916(19) 0.85062(13) 0.31722(9) 0.0261(4) Uani 1 1 d . . . . .
C1 C 0.79249(18) 0.53506(13) 0.30142(8) 0.0237(3) Uani 1 1 d . . . . .
C3 C 0.73364(18) 0.74842(13) 0.28624(8) 0.0238(3) Uani 1 1 d . . . . .
C2 C 0.81499(19) 0.64464(12) 0.31293(8) 0.0245(3) Uani 1 1 d . . . . .
H2 H 0.893651 0.649407 0.341884 0.029 Uiso 1 1 calc R U . . .
C33 C 0.5711(2) 0.90762(13) 0.14421(9) 0.0282(4) Uani 1 1 d . . . . .
C16 C 0.64814(19) 0.40314(12) 0.25886(9) 0.0259(4) Uani 1 1 d . . . . .
C29 C 0.39467(19) 0.89759(13) 0.26002(9) 0.0269(4) Uani 1 1 d . . . . .
C17 C 0.5619(2) 0.35326(13) 0.32148(9) 0.0288(4) Uani 1 1 d . . . . .
C30 C 0.2895(2) 0.98358(13) 0.22958(9) 0.0321(4) Uani 1 1 d . . . . .
H30 H 0.195074 1.009354 0.257732 0.039 Uiso 1 1 calc R U . . .
C5 C 0.9049(2) 0.43849(14) 0.41460(9) 0.0317(4) Uani 1 1 d . . . . .
H5 H 0.849096 0.496415 0.441384 0.038 Uiso 1 1 calc R U . . .
C15 C 0.8136(2) 0.94346(13) 0.27270(10) 0.0311(4) Uani 1 1 d . . . . .
H15 H 0.822129 0.943184 0.221684 0.037 Uiso 1 1 calc R U . . .
C34 C 0.3519(2) 0.84761(14) 0.33776(9) 0.0336(4) Uani 1 1 d . . . . .
H34 H 0.439231 0.789362 0.349665 0.040 Uiso 1 1 calc R U . . .
C21 C 0.6749(2) 0.35290(14) 0.19181(9) 0.0315(4) Uani 1 1 d . . . . .
C11 C 0.7589(2) 0.85397(14) 0.39314(9) 0.0354(4) Uani 1 1 d . . . . .
H11 H 0.730894 0.792458 0.424108 0.042 Uiso 1 1 calc R U . . .
C22 C 0.5163(2) 0.41182(14) 0.39211(9) 0.0320(4) Uani 1 1 d . . . . .
H22 H 0.600080 0.456245 0.396343 0.038 Uiso 1 1 calc R U . . .
C9 C 0.9836(2) 0.35473(14) 0.30048(10) 0.0334(4) Uani 1 1 d . . . . .
H9 H 0.978418 0.355139 0.250211 0.040 Uiso 1 1 calc R U . . .
C31 C 0.3222(2) 1.03110(14) 0.15884(10) 0.0362(4) Uani 1 1 d . . . . .
H31 H 0.249685 1.087340 0.139144 0.043 Uiso 1 1 calc R U . . .
C14 C 0.8455(2) 1.03655(14) 0.30329(11) 0.0383(5) Uani 1 1 d . . . . .
H14 H 0.875287 1.097936 0.272719 0.046 Uiso 1 1 calc R U . . .
C37 C 0.7216(2) 0.86431(15) 0.09598(9) 0.0351(4) Uani 1 1 d . . . . .
H37 H 0.795791 0.825184 0.129196 0.042 Uiso 1 1 calc R U . . .
C18 C 0.5091(2) 0.25227(14) 0.31445(11) 0.0390(4) Uani 1 1 d . . . . .
H18 H 0.454292 0.217278 0.355373 0.047 Uiso 1 1 calc R U . . .
C32 C 0.4635(2) 0.99469(14) 0.11732(10) 0.0346(4) Uani 1 1 d . . . . .
H32 H 0.487162 1.029190 0.070298 0.041 Uiso 1 1 calc R U . . .
C25 C 0.7619(2) 0.40603(16) 0.12290(10) 0.0415(5) Uani 1 1 d . . . . .
H25 H 0.802955 0.470751 0.137247 0.050 Uiso 1 1 calc R U . . .
C6 C 0.9970(2) 0.34999(15) 0.44993(11) 0.0394(5) Uani 1 1 d . . . . .
H6 H 1.000512 0.347974 0.500440 0.047 Uiso 1 1 calc R U . . .
C13 C 0.8332(2) 1.03845(15) 0.37852(11) 0.0424(5) Uani 1 1 d . . . . .
H13 H 0.854297 1.101011 0.398941 0.051 Uiso 1 1 calc R U . . .
C20 C 0.6176(2) 0.25208(15) 0.18796(11) 0.0415(5) Uani 1 1 d . . . . .
H20 H 0.635158 0.218115 0.143777 0.050 Uiso 1 1 calc R U . . .
C19 C 0.5352(2) 0.20252(15) 0.24904(12) 0.0447(5) Uani 1 1 d . . . . .
H19 H 0.497172 0.135399 0.246032 0.054 Uiso 1 1 calc R U . . .
C8 C 1.0787(2) 0.26824(14) 0.33558(12) 0.0435(5) Uani 1 1 d . . . . .
H8 H 1.139479 0.212264 0.308602 0.052 Uiso 1 1 calc R U . . .
C7 C 1.0830(2) 0.26538(15) 0.41031(12) 0.0454(5) Uani 1 1 d . . . . .
H7 H 1.144187 0.206154 0.434129 0.055 Uiso 1 1 calc R U . . .
C35 C 0.2028(2) 0.79168(17) 0.34424(11) 0.0495(5) Uani 1 1 d . . . . .
H35A H 0.114115 0.847633 0.335202 0.074 Uiso 1 1 calc R U . . .
H35B H 0.183743 0.755311 0.392967 0.074 Uiso 1 1 calc R U . . .
H35C H 0.216700 0.736982 0.308639 0.074 Uiso 1 1 calc R U . . .
C23 C 0.3636(2) 0.49345(16) 0.38721(10) 0.0440(5) Uani 1 1 d . . . . .
H23A H 0.378793 0.548417 0.346235 0.066 Uiso 1 1 calc R U . . .
H23B H 0.335657 0.530461 0.431977 0.066 Uiso 1 1 calc R U . . .
H23C H 0.280188 0.452804 0.380319 0.066 Uiso 1 1 calc R U . . .
C39 C 0.8029(2) 0.95680(17) 0.05060(11) 0.0509(5) Uani 1 1 d . . . . .
H39A H 0.738398 0.992248 0.013764 0.076 Uiso 1 1 calc R U . . .
H39B H 0.903886 0.924780 0.027045 0.076 Uiso 1 1 calc R U . . .
H39C H 0.817462 1.011607 0.082402 0.076 Uiso 1 1 calc R U . . .
C12 C 0.7897(3) 0.94731(15) 0.42346(11) 0.0446(5) Uani 1 1 d . . . . .
H12 H 0.780853 0.948388 0.474436 0.054 Uiso 1 1 calc R U . . .
C38 C 0.6916(2) 0.77737(16) 0.04617(10) 0.0465(5) Uani 1 1 d . . . . .
H38A H 0.655140 0.714375 0.076166 0.070 Uiso 1 1 calc R U . . .
H38B H 0.788034 0.752386 0.015854 0.070 Uiso 1 1 calc R U . . .
H38C H 0.612794 0.810975 0.015346 0.070 Uiso 1 1 calc R U . . .
C36 C 0.3326(3) 0.93576(16) 0.39376(10) 0.0510(5) Uani 1 1 d . . . . .
H36A H 0.426310 0.971132 0.388230 0.076 Uiso 1 1 calc R U . . .
H36B H 0.316098 0.900031 0.442805 0.076 Uiso 1 1 calc R U . . .
H36C H 0.243206 0.991396 0.385365 0.076 Uiso 1 1 calc R U . . .
C24 C 0.5005(3) 0.33182(18) 0.46160(10) 0.0550(6) Uani 1 1 d . . . . .
H24A H 0.415560 0.289601 0.460241 0.083 Uiso 1 1 calc R U . . .
H24B H 0.478693 0.374216 0.504193 0.083 Uiso 1 1 calc R U . . .
H24C H 0.597465 0.281246 0.464150 0.083 Uiso 1 1 calc R U . . .
C43 C 0.2830(2) 0.71590(17) 0.12845(12) 0.0485(5) Uani 1 1 d . . . . .
H43A H 0.333555 0.710842 0.078088 0.058 Uiso 1 1 calc R U . . .
H43B H 0.291816 0.788772 0.143967 0.058 Uiso 1 1 calc R U . . .
C26 C 0.6497(3) 0.45052(18) 0.06532(10) 0.0554(6) Uani 1 1 d . . . . .
H26A H 0.610273 0.388743 0.048629 0.083 Uiso 1 1 calc R U . . .
H26B H 0.705817 0.489483 0.024217 0.083 Uiso 1 1 calc R U . . .
H26C H 0.562808 0.501203 0.087048 0.083 Uiso 1 1 calc R U . . .
C27 C 0.9031(3) 0.3277(2) 0.08839(12) 0.0631(6) Uani 1 1 d . . . . .
H27A H 0.974554 0.302210 0.124290 0.095 Uiso 1 1 calc R U . . .
H27B H 0.956825 0.367342 0.046879 0.095 Uiso 1 1 calc R U . . .
H27C H 0.866634 0.264160 0.072330 0.095 Uiso 1 1 calc R U . . .
C40 C 0.2496(3) 0.54210(18) 0.19622(13) 0.0563(6) Uani 1 1 d . . . . .
H40A H 0.205980 0.542256 0.247820 0.068 Uiso 1 1 calc R U . . .
H40B H 0.305951 0.467885 0.187289 0.068 Uiso 1 1 calc R U . . .
C42 C 0.1139(3) 0.6991(2) 0.13442(12) 0.0662(7) Uani 1 1 d . . . . .
H42A H 0.069373 0.726789 0.089216 0.079 Uiso 1 1 calc R U . . .
H42B H 0.051332 0.736671 0.175193 0.079 Uiso 1 1 calc R U . . .
C41 C 0.1214(3) 0.5737(2) 0.14778(12) 0.0699(8) Uani 1 1 d . . . . .
H41A H 0.021597 0.553258 0.172408 0.084 Uiso 1 1 calc R U . . .
H41B H 0.148193 0.537828 0.101905 0.084 Uiso 1 1 calc R U . . .
Li1 Li 0.5497(4) 0.6281(2) 0.21325(16) 0.0341(7) Uani 1 1 d . . . . .

loop_
_atom_site_aniso_label
_atom_site_aniso_U_11
_atom_site_aniso_U_22
_atom_site_aniso_U_33
_atom_site_aniso_U_23
_atom_site_aniso_U_13
_atom_site_aniso_U_12
O1 0.0270(7) 0.0418(7) 0.0610(9) -0.0025(6) -0.0185(6) -0.0070(6)
N2 0.0185(7) 0.0250(7) 0.0279(7) -0.0025(6) -0.0034(5) -0.0003(5)
N1 0.0201(7) 0.0248(7) 0.0297(7) -0.0058(6) -0.0030(6) -0.0033(5)
C28 0.0213(8) 0.0222(8) 0.0309(9) -0.0017(7) -0.0066(7) -0.0024(6)
C4 0.0181(8) 0.0242(8) 0.0338(9) 0.0003(7) -0.0036(7) -0.0051(6)
C10 0.0195(8) 0.0233(8) 0.0355(10) -0.0023(7) -0.0050(7) -0.0015(6)
C1 0.0176(8) 0.0264(8) 0.0264(9) -0.0038(7) 0.0008(6) -0.0030(6)
C3 0.0207(8) 0.0247(8) 0.0254(9) -0.0016(7) 0.0010(6) -0.0048(6)
C2 0.0189(8) 0.0261(8) 0.0295(9) -0.0032(7) -0.0042(6) -0.0048(6)
C33 0.0241(9) 0.0295(9) 0.0310(9) -0.0011(7) -0.0057(7) -0.0028(7)
C16 0.0183(8) 0.0224(8) 0.0380(10) -0.0055(7) -0.0088(7) 0.0001(6)
C29 0.0238(9) 0.0228(8) 0.0351(9) -0.0056(7) -0.0046(7) -0.0032(7)
C17 0.0216(9) 0.0266(9) 0.0390(10) -0.0024(7) -0.0077(7) -0.0026(7)
C30 0.0248(9) 0.0281(9) 0.0433(11) -0.0094(8) -0.0047(8) 0.0013(7)
C5 0.0242(9) 0.0329(9) 0.0385(10) -0.0003(8) -0.0049(7) -0.0069(7)
C15 0.0269(9) 0.0291(9) 0.0381(10) 0.0011(8) -0.0077(7) -0.0059(7)
C34 0.0283(10) 0.0302(9) 0.0387(10) -0.0039(8) 0.0030(8) 0.0016(7)
C21 0.0259(9) 0.0310(9) 0.0387(10) -0.0091(8) -0.0081(7) 0.0001(7)
C11 0.0416(11) 0.0297(9) 0.0349(10) -0.0044(8) -0.0018(8) -0.0067(8)
C22 0.0246(9) 0.0361(10) 0.0360(10) -0.0015(8) -0.0017(7) -0.0097(7)
C9 0.0252(9) 0.0308(9) 0.0459(11) -0.0077(8) -0.0090(8) -0.0020(7)
C31 0.0322(10) 0.0307(9) 0.0453(11) -0.0032(8) -0.0129(8) 0.0039(8)
C14 0.0322(11) 0.0262(9) 0.0586(13) 0.0024(9) -0.0129(9) -0.0081(8)
C37 0.0281(10) 0.0419(10) 0.0323(10) 0.0043(8) -0.0025(7) -0.0015(8)
C18 0.0305(10) 0.0324(10) 0.0554(12) -0.0025(9) -0.0075(9) -0.0076(8)
C32 0.0357(11) 0.0326(9) 0.0350(10) 0.0015(8) -0.0086(8) -0.0027(8)
C25 0.0401(12) 0.0485(11) 0.0373(11) -0.0184(9) -0.0006(9) -0.0046(9)
C6 0.0317(11) 0.0436(11) 0.0448(11) 0.0093(9) -0.0123(9) -0.0131(9)
C13 0.0423(12) 0.0303(10) 0.0586(13) -0.0137(9) -0.0148(10) -0.0036(8)
C20 0.0377(12) 0.0355(10) 0.0553(12) -0.0204(9) -0.0142(9) 0.0010(9)
C19 0.0370(12) 0.0298(10) 0.0727(15) -0.0123(10) -0.0156(10) -0.0087(8)
C8 0.0285(10) 0.0272(9) 0.0774(15) -0.0112(9) -0.0168(10) 0.0017(8)
C7 0.0357(12) 0.0303(10) 0.0726(15) 0.0106(10) -0.0244(10) -0.0062(8)
C35 0.0332(11) 0.0443(11) 0.0653(14) 0.0067(10) 0.0061(9) -0.0058(9)
C23 0.0311(11) 0.0526(12) 0.0469(12) -0.0121(9) 0.0003(9) -0.0013(9)
C39 0.0399(13) 0.0632(14) 0.0473(12) 0.0070(10) 0.0023(9) -0.0144(11)
C12 0.0595(14) 0.0343(10) 0.0410(11) -0.0117(9) -0.0063(10) -0.0042(9)
C38 0.0428(12) 0.0477(12) 0.0441(11) -0.0073(9) 0.0061(9) 0.0010(10)
C36 0.0605(15) 0.0454(12) 0.0421(11) -0.0109(9) 0.0015(10) 0.0054(10)
C24 0.0617(16) 0.0604(14) 0.0445(12) 0.0050(11) -0.0079(11) -0.0189(12)
C43 0.0393(12) 0.0477(12) 0.0626(14) -0.0100(10) -0.0249(10) 0.0014(9)
C26 0.0625(16) 0.0641(14) 0.0377(11) -0.0096(10) -0.0069(10) 0.0008(12)
C27 0.0474(15) 0.0862(17) 0.0529(14) -0.0265(12) 0.0048(11) 0.0029(13)
C40 0.0378(13) 0.0603(14) 0.0776(16) -0.0085(12) -0.0105(11) -0.0236(11)
C42 0.0263(12) 0.118(2) 0.0510(14) -0.0060(14) -0.0082(10) 0.0028(13)
C41 0.0485(15) 0.128(2) 0.0456(13) -0.0098(14) -0.0030(11) -0.0536(16)
Li1 0.0292(17) 0.0327(16) 0.0424(17) -0.0059(13) -0.0091(13) -0.0047(13)

loop_
_atom_type_symbol
_atom_type_description
_atom_type_scat_dispersion_real
_atom_type_scat_dispersion_imag
_atom_type_scat_source
C C 0.0033 0.0016 'International Tables Vol C Tables 4.2.6.8 and 6.1.1.4'
H H 0.0000 0.0000 'International Tables Vol C Tables 4.2.6.8 and 6.1.1.4'
Li Li -0.0003 0.0001 'International Tables Vol C Tables 4.2.6.8 and 6.1.1.4'
N N 0.0061 0.0033 'International Tables Vol C Tables 4.2.6.8 and 6.1.1.4'
O O 0.0106 0.0060 'International Tables Vol C Tables 4.2.6.8 and 6.1.1.4'

loop_
_geom_angle_atom_site_label_1
_geom_angle_atom_site_label_2
_geom_angle_atom_site_label_3
_geom_angle
_geom_angle_site_symmetry_1
_geom_angle_site_symmetry_3
_geom_angle_publ_flag
C43 O1 C40 109.52(14) . . ?
C43 O1 Li1 123.78(14) . . ?
C40 O1 Li1 126.59(14) . . ?
C28 N2 Li1 111.52(13) . . ?
C3 N2 C28 123.74(13) . . ?
C3 N2 Li1 122.56(13) . . ?
C1 N1 C16 122.54(13) . . ?
C1 N1 Li1 122.77(14) . . ?
C16 N1 Li1 113.40(13) . . ?
N2 C28 Li1 39.89(9) . . ?
C33 C28 N2 118.36(14) . . ?
C33 C28 C29 120.28(14) . . ?
C33 C28 Li1 109.97(12) . . ?
C29 C28 N2 120.41(13) . . ?
C29 C28 Li1 107.70(12) . . ?
C5 C4 C1 120.67(14) . . ?
C5 C4 C9 118.77(15) . . ?
C9 C4 C1 120.56(15) . . ?
C15 C10 C3 122.52(15) . . ?
C11 C10 C3 119.69(14) . . ?
C11 C10 C15 117.78(15) . . ?
N1 C1 C4 120.83(14) . . ?
N1 C1 C2 123.53(14) . . ?
C2 C1 C4 115.64(14) . . ?
N2 C3 C10 121.60(14) . . ?
N2 C3 C2 122.86(14) . . ?
C2 C3 C10 115.53(13) . . ?
C1 C2 C3 128.53(15) . . ?
C1 C2 H2 115.7 . . ?
C3 C2 H2 115.7 . . ?
C28 C33 C37 120.59(14) . . ?
C32 C33 C28 118.75(16) . . ?
C32 C33 C37 120.63(15) . . ?
C17 C16 N1 120.26(14) . . ?
C21 C16 N1 118.65(15) . . ?
C21 C16 C17 120.45(15) . . ?
C28 C29 C34 122.28(14) . . ?
C30 C29 C28 118.45(15) . . ?
C30 C29 C34 119.24(15) . . ?
C16 C17 C22 121.51(15) . . ?
C18 C17 C16 117.67(16) . . ?
C18 C17 C22 120.63(16) . . ?
C29 C30 H30 119.3 . . ?
C31 C30 C29 121.46(16) . . ?
C31 C30 H30 119.3 . . ?
C4 C5 H5 119.8 . . ?
C4 C5 C6 120.38(17) . . ?
C6 C5 H5 119.8 . . ?
C10 C15 H15 119.5 . . ?
C14 C15 C10 120.94(17) . . ?
C14 C15 H15 119.5 . . ?
C29 C34 H34 107.7 . . ?
C29 C34 C35 111.41(15) . . ?
C29 C34 C36 111.51(14) . . ?
C35 C34 H34 107.7 . . ?
C35 C34 C36 110.57(17) . . ?
C36 C34 H34 107.7 . . ?
C16 C21 C25 121.89(16) . . ?
C20 C21 C16 119.24(17) . . ?
C20 C21 C25 118.86(16) . . ?
C10 C11 H11 119.4 . . ?
C12 C11 C10 121.11(16) . . ?
C12 C11 H11 119.4 . . ?
C17 C22 H22 107.5 . . ?
C17 C22 C23 109.91(14) . . ?
C17 C22 C24 113.97(15) . . ?
C23 C22 H22 107.5 . . ?
C24 C22 H22 107.5 . . ?
C24 C22 C23 110.31(16) . . ?
C4 C9 H9 119.7 . . ?
C8 C9 C4 120.63(17) . . ?
C8 C9 H9 119.7 . . ?
C30 C31 H31 120.2 . . ?
C30 C31 C32 119.51(16) . . ?
C32 C31 H31 120.2 . . ?
C15 C14 H14 119.9 . . ?
C13 C14 C15 120.29(17) . . ?
C13 C14 H14 119.9 . . ?
C33 C37 H37 106.9 . . ?
C33 C37 C39 113.86(15) . . ?
C33 C37 C38 111.26(15) . . ?
C39 C37 H37 106.9 . . ?
C39 C37 C38 110.67(15) . . ?
C38 C37 H37 106.9 . . ?
C17 C18 H18 118.9 . . ?
C19 C18 C17 122.15(18) . . ?
C19 C18 H18 118.9 . . ?
C33 C32 H32 119.3 . . ?
C31 C32 C33 121.47(16) . . ?
C31 C32 H32 119.3 . . ?
C21 C25 H25 107.3 . . ?
C21 C25 C26 111.31(17) . . ?
C21 C25 C27 113.42(16) . . ?
C26 C25 H25 107.3 . . ?
C27 C25 H25 107.3 . . ?
C27 C25 C26 109.98(16) . . ?
C5 C6 H6 119.9 . . ?
C7 C6 C5 120.13(18) . . ?
C7 C6 H6 119.9 . . ?
C14 C13 H13 120.2 . . ?
C14 C13 C12 119.61(17) . . ?
C12 C13 H13 120.2 . . ?
C21 C20 H20 119.7 . . ?
C19 C20 C21 120.50(18) . . ?
C19 C20 H20 119.7 . . ?
C18 C19 C20 119.97(18) . . ?
C18 C19 H19 120.0 . . ?
C20 C19 H19 120.0 . . ?
C9 C8 H8 120.0 . . ?
C7 C8 C9 119.90(18) . . ?
C7 C8 H8 120.0 . . ?
C6 C7 H7 119.9 . . ?
C8 C7 C6 120.13(17) . . ?
C8 C7 H7 119.9 . . ?
C34 C35 H35A 109.5 . . ?
C34 C35 H35B 109.5 . . ?
C34 C35 H35C 109.5 . . ?
H35A C35 H35B 109.5 . . ?
H35A C35 H35C 109.5 . . ?
H35B C35 H35C 109.5 . . ?
C22 C23 H23A 109.5 . . ?
C22 C23 H23B 109.5 . . ?
C22 C23 H23C 109.5 . . ?
H23A C23 H23B 109.5 . . ?
H23A C23 H23C 109.5 . . ?
H23B C23 H23C 109.5 . . ?
C37 C39 H39A 109.5 . . ?
C37 C39 H39B 109.5 . . ?
C37 C39 H39C 109.5 . . ?
H39A C39 H39B 109.5 . . ?
H39A C39 H39C 109.5 . . ?
H39B C39 H39C 109.5 . . ?
C11 C12 H12 119.9 . . ?
C13 C12 C11 120.26(18) . . ?
C13 C12 H12 119.9 . . ?
C37 C38 H38A 109.5 . . ?
C37 C38 H38B 109.5 . . ?
C37 C38 H38C 109.5 . . ?
H38A C38 H38B 109.5 . . ?
H38A C38 H38C 109.5 . . ?
H38B C38 H38C 109.5 . . ?
C34 C36 H36A 109.5 . . ?
C34 C36 H36B 109.5 . . ?
C34 C36 H36C 109.5 . . ?
H36A C36 H36B 109.5 . . ?
H36A C36 H36C 109.5 . . ?
H36B C36 H36C 109.5 . . ?
C22 C24 H24A 109.5 . . ?
C22 C24 H24B 109.5 . . ?
C22 C24 H24C 109.5 . . ?
H24A C24 H24B 109.5 . . ?
H24A C24 H24C 109.5 . . ?
H24B C24 H24C 109.5 . . ?
O1 C43 H43A 110.7 . . ?
O1 C43 H43B 110.7 . . ?
O1 C43 C42 105.03(17) . . ?
H43A C43 H43B 108.8 . . ?
C42 C43 H43A 110.7 . . ?
C42 C43 H43B 110.7 . . ?
C25 C26 H26A 109.5 . . ?
C25 C26 H26B 109.5 . . ?
C25 C26 H26C 109.5 . . ?
H26A C26 H26B 109.5 . . ?
H26A C26 H26C 109.5 . . ?
H26B C26 H26C 109.5 . . ?
C25 C27 H27A 109.5 . . ?
C25 C27 H27B 109.5 . . ?
C25 C27 H27C 109.5 . . ?
H27A C27 H27B 109.5 . . ?
H27A C27 H27C 109.5 . . ?
H27B C27 H27C 109.5 . . ?
O1 C40 H40A 110.6 . . ?
O1 C40 H40B 110.6 . . ?
O1 C40 C41 105.52(17) . . ?
H40A C40 H40B 108.8 . . ?
C41 C40 H40A 110.6 . . ?
C41 C40 H40B 110.6 . . ?
C43 C42 H42A 111.1 . . ?
C43 C42 H42B 111.1 . . ?
C43 C42 C41 103.16(18) . . ?
H42A C42 H42B 109.1 . . ?
C41 C42 H42A 111.1 . . ?
C41 C42 H42B 111.1 . . ?
C40 C41 C42 102.92(18) . . ?
C40 C41 H41A 111.2 . . ?
C40 C41 H41B 111.2 . . ?
C42 C41 H41A 111.2 . . ?
C42 C41 H41B 111.2 . . ?
H41A C41 H41B 109.1 . . ?
O1 Li1 N2 127.07(16) . . ?
O1 Li1 N1 132.16(17) . . ?
O1 Li1 C28 98.74(12) . . ?
N2 Li1 C28 28.59(6) . . ?
N1 Li1 N2 98.75(14) . . ?
N1 Li1 C28 127.16(14) . . ?

loop_
_geom_bond_atom_site_label_1
_geom_bond_atom_site_label_2
_geom_bond_distance
_geom_bond_site_symmetry_2
_geom_bond_publ_flag
O1 C43 1.445(2) . ?
O1 C40 1.451(2) . ?
O1 Li1 1.899(3) . ?
N2 C28 1.4252(19) . ?
N2 C3 1.326(2) . ?
N2 Li1 1.910(3) . ?
N1 C1 1.3259(19) . ?
N1 C16 1.4301(19) . ?
N1 Li1 1.903(3) . ?
C28 C33 1.404(2) . ?
C28 C29 1.411(2) . ?
C28 Li1 2.770(3) . ?
C4 C1 1.511(2) . ?
C4 C5 1.385(2) . ?
C4 C9 1.391(2) . ?
C10 C3 1.501(2) . ?
C10 C15 1.390(2) . ?
C10 C11 1.389(2) . ?
C1 C2 1.409(2) . ?
C3 C2 1.415(2) . ?
C2 H2 0.9300 . ?
C33 C37 1.520(2) . ?
C33 C32 1.390(2) . ?
C16 C17 1.413(2) . ?
C16 C21 1.403(2) . ?
C29 C30 1.395(2) . ?
C29 C34 1.512(2) . ?
C17 C22 1.516(2) . ?
C17 C18 1.391(2) . ?
C30 H30 0.9300 . ?
C30 C31 1.376(2) . ?
C5 H5 0.9300 . ?
C5 C6 1.391(2) . ?
C15 H15 0.9300 . ?
C15 C14 1.388(2) . ?
C34 H34 0.9800 . ?
C34 C35 1.529(3) . ?
C34 C36 1.531(2) . ?
C21 C25 1.515(3) . ?
C21 C20 1.396(2) . ?
C11 H11 0.9300 . ?
C11 C12 1.384(2) . ?
C22 H22 0.9800 . ?
C22 C23 1.526(2) . ?
C22 C24 1.523(2) . ?
C9 H9 0.9300 . ?
C9 C8 1.387(2) . ?
C31 H31 0.9300 . ?
C31 C32 1.380(2) . ?
C14 H14 0.9300 . ?
C14 C13 1.373(3) . ?
C37 H37 0.9800 . ?
C37 C39 1.524(2) . ?
C37 C38 1.535(2) . ?
C18 H18 0.9300 . ?
C18 C19 1.374(3) . ?
C32 H32 0.9300 . ?
C25 H25 0.9800 . ?
C25 C26 1.533(3) . ?
C25 C27 1.528(3) . ?
C6 H6 0.9300 . ?
C6 C7 1.376(3) . ?
C13 H13 0.9300 . ?
C13 C12 1.375(3) . ?
C20 H20 0.9300 . ?
C20 C19 1.376(3) . ?
C19 H19 0.9300 . ?
C8 H8 0.9300 . ?
C8 C7 1.375(3) . ?
C7 H7 0.9300 . ?
C35 H35A 0.9600 . ?
C35 H35B 0.9600 . ?
C35 H35C 0.9600 . ?
C23 H23A 0.9600 . ?
C23 H23B 0.9600 . ?
C23 H23C 0.9600 . ?
C39 H39A 0.9600 . ?
C39 H39B 0.9600 . ?
C39 H39C 0.9600 . ?
C12 H12 0.9300 . ?
C38 H38A 0.9600 . ?
C38 H38B 0.9600 . ?
C38 H38C 0.9600 . ?
C36 H36A 0.9600 . ?
C36 H36B 0.9600 . ?
C36 H36C 0.9600 . ?
C24 H24A 0.9600 . ?
C24 H24B 0.9600 . ?
C24 H24C 0.9600 . ?
C43 H43A 0.9700 . ?
C43 H43B 0.9700 . ?
C43 C42 1.491(3) . ?
C26 H26A 0.9600 . ?
C26 H26B 0.9600 . ?
C26 H26C 0.9600 . ?
C27 H27A 0.9600 . ?
C27 H27B 0.9600 . ?
C27 H27C 0.9600 . ?
C40 H40A 0.9700 . ?
C40 H40B 0.9700 . ?
C40 C41 1.494(3) . ?
C42 H42A 0.9700 . ?
C42 H42B 0.9700 . ?
C42 C41 1.503(3) . ?
C41 H41A 0.9700 . ?
C41 H41B 0.9700 . ?

loop_
_geom_torsion_atom_site_label_1
_geom_torsion_atom_site_label_2
_geom_torsion_atom_site_label_3
_geom_torsion_atom_site_label_4
_geom_torsion
_geom_torsion_site_symmetry_1
_geom_torsion_site_symmetry_2
_geom_torsion_site_symmetry_3
_geom_torsion_site_symmetry_4
_geom_torsion_publ_flag
O1 C43 C42 C41 -32.1(2) . . . . ?
O1 C40 C41 C42 -28.5(2) . . . . ?
N2 C28 C33 C37 -10.0(2) . . . . ?
N2 C28 C33 C32 168.13(14) . . . . ?
N2 C28 C29 C30 -166.54(14) . . . . ?
N2 C28 C29 C34 11.7(2) . . . . ?
N2 C3 C2 C1 -7.3(3) . . . . ?
N1 C1 C2 C3 2.1(3) . . . . ?
N1 C16 C17 C22 -2.7(2) . . . . ?
N1 C16 C17 C18 172.31(14) . . . . ?
N1 C16 C21 C25 7.0(2) . . . . ?
N1 C16 C21 C20 -171.87(14) . . . . ?
C28 N2 C3 C10 -4.9(2) . . . . ?
C28 N2 C3 C2 173.71(14) . . . . ?
C28 C33 C37 C39 -139.97(16) . . . . ?
C28 C33 C37 C38 94.13(19) . . . . ?
C28 C33 C32 C31 -1.7(3) . . . . ?
C28 C29 C30 C31 -1.1(2) . . . . ?
C28 C29 C34 C35 -115.83(18) . . . . ?
C28 C29 C34 C36 120.11(18) . . . . ?
C4 C1 C2 C3 -178.14(15) . . . . ?
C4 C5 C6 C7 1.6(3) . . . . ?
C4 C9 C8 C7 2.0(3) . . . . ?
C10 C3 C2 C1 171.47(15) . . . . ?
C10 C15 C14 C13 -0.1(3) . . . . ?
C10 C11 C12 C13 -0.8(3) . . . . ?
C1 N1 C16 C17 68.6(2) . . . . ?
C1 N1 C16 C21 -120.53(17) . . . . ?
C1 C4 C5 C6 178.28(15) . . . . ?
C1 C4 C9 C8 179.93(15) . . . . ?
C3 N2 C28 C33 108.79(18) . . . . ?
C3 N2 C28 C29 -82.3(2) . . . . ?
C3 N2 C28 Li1 -163.5(2) . . . . ?
C3 C10 C15 C14 179.97(15) . . . . ?
C3 C10 C11 C12 -179.48(17) . . . . ?
C33 C28 C29 C30 2.1(2) . . . . ?
C33 C28 C29 C34 -179.65(15) . . . . ?
C16 N1 C1 C4 11.4(2) . . . . ?
C16 N1 C1 C2 -168.90(14) . . . . ?
C16 C17 C22 C23 84.29(19) . . . . ?
C16 C17 C22 C24 -151.31(16) . . . . ?
C16 C17 C18 C19 -1.5(3) . . . . ?
C16 C21 C25 C26 -109.88(19) . . . . ?
C16 C21 C25 C27 125.46(18) . . . . ?
C16 C21 C20 C19 0.2(3) . . . . ?
C29 C28 C33 C37 -178.92(15) . . . . ?
C29 C28 C33 C32 -0.8(2) . . . . ?
C29 C30 C31 C32 -1.3(3) . . . . ?
C17 C16 C21 C25 177.87(15) . . . . ?
C17 C16 C21 C20 -1.0(2) . . . . ?
C17 C18 C19 C20 0.8(3) . . . . ?
C30 C29 C34 C35 62.4(2) . . . . ?
C30 C29 C34 C36 -61.7(2) . . . . ?
C30 C31 C32 C33 2.7(3) . . . . ?
C5 C4 C1 N1 -128.63(16) . . . . ?
C5 C4 C1 C2 51.6(2) . . . . ?
C5 C4 C9 C8 -0.2(3) . . . . ?
C5 C6 C7 C8 0.3(3) . . . . ?
C15 C10 C3 N2 -53.0(2) . . . . ?
C15 C10 C3 C2 128.30(16) . . . . ?
C15 C10 C11 C12 0.9(3) . . . . ?
C15 C14 C13 C12 0.2(3) . . . . ?
C34 C29 C30 C31 -179.39(15) . . . . ?
C21 C16 C17 C22 -173.39(14) . . . . ?
C21 C16 C17 C18 1.6(2) . . . . ?
C21 C20 C19 C18 -0.1(3) . . . . ?
C11 C10 C3 N2 127.47(17) . . . . ?
C11 C10 C3 C2 -51.3(2) . . . . ?
C11 C10 C15 C14 -0.5(2) . . . . ?
C22 C17 C18 C19 173.56(16) . . . . ?
C9 C4 C1 N1 51.3(2) . . . . ?
C9 C4 C1 C2 -128.51(17) . . . . ?
C9 C4 C5 C6 -1.6(2) . . . . ?
C9 C8 C7 C6 -2.0(3) . . . . ?
C14 C13 C12 C11 0.2(3) . . . . ?
C37 C33 C32 C31 176.46(16) . . . . ?
C18 C17 C22 C23 -90.57(19) . . . . ?
C18 C17 C22 C24 33.8(2) . . . . ?
C32 C33 C37 C39 41.9(2) . . . . ?
C32 C33 C37 C38 -83.97(19) . . . . ?
C25 C21 C20 C19 -178.68(17) . . . . ?
C20 C21 C25 C26 69.0(2) . . . . ?
C20 C21 C25 C27 -55.6(2) . . . . ?
C43 O1 C40 C41 9.0(2) . . . . ?
C43 O1 Li1 N2 34.3(3) . . . . ?
C43 O1 Li1 N1 -165.4(2) . . . . ?
C43 O1 Li1 C28 30.1(2) . . . . ?
C43 C42 C41 C40 37.1(2) . . . . ?
C40 O1 C43 C42 14.6(2) . . . . ?
C40 O1 Li1 N2 -141.4(2) . . . . ?
C40 O1 Li1 N1 18.8(3) . . . . ?
C40 O1 Li1 C28 -145.70(16) . . . . ?
Li1 O1 C43 C42 -161.80(17) . . . . ?
Li1 O1 C40 C41 -174.76(18) . . . . ?
Li1 N2 C28 C33 -87.67(18) . . . . ?
Li1 N2 C28 C29 81.22(18) . . . . ?
Li1 N2 C3 C10 -166.71(15) . . . . ?
Li1 N2 C3 C2 11.9(2) . . . . ?
Li1 N1 C1 C4 177.49(15) . . . . ?
Li1 N1 C1 C2 -2.8(2) . . . . ?
Li1 N1 C16 C17 -98.71(18) . . . . ?
Li1 N1 C16 C21 72.15(19) . . . . ?
Li1 C28 C33 C37 -52.99(19) . . . . ?
Li1 C28 C33 C32 125.15(15) . . . . ?
Li1 C28 C29 C30 -124.83(14) . . . . ?
Li1 C28 C29 C34 53.38(18) . . . . ?
